data_7059232
loop_
_publ_author_name
'Sadanandan, Sandhya'
'Gupta, Dharmendra Kumar'

_publ_section_title
;
 Changing stereoselectivity and regioselectivity in copper(i)-catalyzed
 5-exo cyclization by chelation and rigidity in aminoalkyl radicals:
 synthesis towards diverse bioactive N-heterocycles
;
_journal_issue 8
_journal_name_full 'New Journal of Chemistry'
_journal_page_first 3350
_journal_page_last 3365
_journal_paper_doi 10.1039/C9NJ05166J
_journal_volume 44
_journal_year 2020
_chemical_formula_moiety 'C13 H12 Cl3 N O2'
_chemical_formula_sum 'C13 H12 Cl3 N O2'
_chemical_formula_weight 320.59
_space_group_IT_number 14
_space_group_name_Hall '-P 2ybc'
_space_group_name_H-M_alt 'P 1 21/c 1'
_symmetry_cell_setting monoclinic
_symmetry_space_group_name_Hall '-P 2ybc'
_symmetry_space_group_name_H-M 'P 1 21/c 1'
_atom_sites_solution_hydrogens geom
_atom_sites_solution_primary direct
_atom_sites_solution_secondary difmap
_audit_creation_method SHELXL-97
_audit_update_record
;
2019-12-08 deposited with the CCDC.	2020-01-23 downloaded from the CCDC.
;
_cell_angle_alpha 90.00
_cell_angle_beta 101.188(4)
_cell_angle_gamma 90.00
_cell_formula_units_Z 4
_cell_length_a 12.302(3)
_cell_length_b 13.884(3)
_cell_length_c 8.368(2)
_cell_measurement_reflns_used 2237
_cell_measurement_temperature 298(2)
_cell_measurement_theta_max 0.923
_cell_measurement_theta_min 0.895
_cell_volume 1402.1(6)
_computing_cell_refinement 'Bruker SMART'
_computing_data_collection 'Bruker SMART'
_computing_data_reduction 'Bruker SAINT'
_computing_molecular_graphics 'Bruker SHELXTL'
_computing_publication_material 'Bruker SHELXTL'
_computing_structure_refinement 'SHELXL-97 (Sheldrick, 1997)'
_computing_structure_solution 'SHELXS-97 (Sheldrick, 1990)'
_diffrn_ambient_temperature 298(2)
_diffrn_measured_fraction_theta_full 0.998
_diffrn_measured_fraction_theta_max 0.998
_diffrn_measurement_device_type 'CCD area detector'
_diffrn_measurement_method 'phi and omega scans'
_diffrn_radiation_monochromator graphite
_diffrn_radiation_source 'fine-focus sealed tube'
_diffrn_radiation_type MoK\a
_diffrn_radiation_wavelength 0.71073
_diffrn_reflns_av_R_equivalents 0.0478
_diffrn_reflns_av_sigmaI/netI 0.0361
_diffrn_reflns_limit_h_max 14
_diffrn_reflns_limit_h_min -14
_diffrn_reflns_limit_k_max 16
_diffrn_reflns_limit_k_min -16
_diffrn_reflns_limit_l_max 9
_diffrn_reflns_limit_l_min -9
_diffrn_reflns_number 13072
_diffrn_reflns_theta_full 25.00
_diffrn_reflns_theta_max 25.00
_diffrn_reflns_theta_min 1.69
_exptl_absorpt_coefficient_mu 0.649
_exptl_absorpt_correction_T_max 0.923
_exptl_absorpt_correction_T_min 0.895
_exptl_absorpt_correction_type multi-scan
_exptl_absorpt_process_details '(SADABS; Bruker, 2000)'
_exptl_crystal_colour yellow
_exptl_crystal_density_diffrn 1.519
_exptl_crystal_density_method 'not measured'
_exptl_crystal_description block
_exptl_crystal_F_000 656
_exptl_crystal_size_max 0.171
_exptl_crystal_size_mid 0.145
_exptl_crystal_size_min 0.124
_refine_diff_density_max 0.407
_refine_diff_density_min -0.268
_refine_diff_density_rms 0.074
_refine_ls_extinction_method none
_refine_ls_goodness_of_fit_ref 1.275
_refine_ls_hydrogen_treatment constr
_refine_ls_matrix_type full
_refine_ls_number_parameters 172
_refine_ls_number_reflns 2462
_refine_ls_number_restraints 0
_refine_ls_restrained_S_all 1.275
_refine_ls_R_factor_all 0.0976
_refine_ls_R_factor_gt 0.0861
_refine_ls_shift/su_max 0.005
_refine_ls_shift/su_mean 0.001
_refine_ls_structure_factor_coef Fsqd
_refine_ls_weighting_details 'calc w=1/[\s^2^(Fo^2^)+(0.0507P)^2^+3.0422P] where P=(Fo^2^+2Fc^2^)/3'
_refine_ls_weighting_scheme calc
_refine_ls_wR_factor_gt 0.1667
_refine_ls_wR_factor_ref 0.1723
_reflns_number_gt 2237
_reflns_number_total 2462
_reflns_threshold_expression >2sigma(I)
_cod_data_source_file c9nj05166j2.cif
_cod_data_source_block dkg1m
_cod_depositor_comments
;Adding full bibliography for 7059231--7059232.cif.

 Adding full bibliography for 7059231--7059232.cif.
;
_cod_original_sg_symbol_Hall -P2ybc
_cod_original_sg_symbol_H-M P21/c
_cod_database_code 7059232

loop_
_symmetry_equiv_pos_as_xyz
'x, y, z'
'-x, y+1/2, -z+1/2'
'-x, -y, -z'
'x, -y-1/2, z-1/2'

loop_
_atom_site_label
_atom_site_type_symbol
_atom_site_fract_x
_atom_site_fract_y
_atom_site_fract_z
_atom_site_U_iso_or_equiv
_atom_site_adp_type
_atom_site_occupancy
_atom_site_symmetry_multiplicity
_atom_site_calc_flag
_atom_site_refinement_flags
Cl1 Cl 0.24480(13) 1.04951(9) 0.16765(17) 0.0496(4) Uani 1 1 d .
Cl2 Cl 0.10849(11) 0.90142(11) -0.01181(16) 0.0503(4) Uani 1 1 d .
Cl3 Cl 0.55101(11) 0.86562(12) 0.06411(18) 0.0560(4) Uani 1 1 d .
O1 O 0.3783(4) 0.9282(4) 0.6463(5) 0.0724(14) Uani 1 1 d .
O2 O 0.1375(3) 0.8529(3) 0.5221(4) 0.0449(9) Uani 1 1 d .
N1 N 0.3489(3) 0.8655(3) 0.3816(5) 0.0389(10) Uani 1 1 d .
C1 C 0.3228(4) 0.9064(4) 0.5169(6) 0.0438(13) Uani 1 1 d .
C2 C 0.1994(4) 0.9119(4) 0.4366(6) 0.0383(12) Uani 1 1 d .
H2 H 0.1709 0.9778 0.4192 0.046 Uiso 1 1 calc R
C3 C 0.2370(4) 0.8669(4) 0.2848(6) 0.0322(11) Uani 1 1 d .
H3 H 0.2077 0.8016 0.2627 0.039 Uiso 1 1 calc R
C4 C 0.2357(4) 0.9226(4) 0.1279(6) 0.0360(12) Uani 1 1 d .
C5 C 0.3311(4) 0.8916(4) 0.0497(6) 0.0370(12) Uani 1 1 d .
H5A H 0.3303 0.9292 -0.0482 0.044 Uiso 1 1 calc R
H5B H 0.3217 0.8244 0.0182 0.044 Uiso 1 1 calc R
C6 C 0.4426(4) 0.9044(4) 0.1644(6) 0.0386(12) Uani 1 1 d .
H6 H 0.4532 0.9729 0.1915 0.046 Uiso 1 1 calc R
C7 C 0.4494(4) 0.8470(4) 0.3223(6) 0.0463(14) Uani 1 1 d .
H7A H 0.4562 0.7787 0.3016 0.056 Uiso 1 1 calc R
H7B H 0.5134 0.8671 0.4023 0.056 Uiso 1 1 calc R
C8 C 0.0232(4) 0.8563(3) 0.4783(6) 0.0347(11) Uani 1 1 d .
C9 C -0.0335(4) 0.9057(4) 0.3452(6) 0.0412(12) Uani 1 1 d .
H9 H 0.0043 0.9413 0.2792 0.049 Uiso 1 1 calc R
C10 C -0.1488(5) 0.9013(4) 0.3115(7) 0.0481(14) Uani 1 1 d .
H10 H -0.1886 0.9338 0.2217 0.058 Uiso 1 1 calc R
C11 C -0.2041(5) 0.8492(4) 0.4105(7) 0.0494(14) Uani 1 1 d .
H11 H -0.2810 0.8461 0.3866 0.059 Uiso 1 1 calc R
C12 C -0.1468(4) 0.8019(4) 0.5434(7) 0.0473(14) Uani 1 1 d .
H12 H -0.1846 0.7672 0.6105 0.057 Uiso 1 1 calc R
C13 C -0.0338(4) 0.8057(4) 0.5775(6) 0.0405(13) Uani 1 1 d .
H13 H 0.0051 0.7739 0.6686 0.049 Uiso 1 1 calc R

loop_
_atom_site_aniso_label
_atom_site_aniso_U_11
_atom_site_aniso_U_22
_atom_site_aniso_U_33
_atom_site_aniso_U_23
_atom_site_aniso_U_13
_atom_site_aniso_U_12
Cl1 0.0685(9) 0.0337(7) 0.0538(8) 0.0046(6) 0.0298(7) -0.0009(6)
Cl2 0.0386(7) 0.0733(10) 0.0360(7) 0.0081(7) -0.0001(6) -0.0037(7)
Cl3 0.0418(8) 0.0798(11) 0.0516(9) -0.0043(8) 0.0218(6) -0.0002(7)
O1 0.056(3) 0.120(4) 0.039(2) -0.016(2) 0.005(2) -0.015(3)
O2 0.039(2) 0.061(2) 0.037(2) 0.0159(17) 0.0142(16) -0.0017(17)
N1 0.033(2) 0.055(3) 0.028(2) 0.009(2) 0.0063(18) -0.003(2)
C1 0.043(3) 0.059(4) 0.030(3) 0.003(3) 0.009(2) -0.011(3)
C2 0.040(3) 0.048(3) 0.029(3) 0.005(2) 0.010(2) -0.003(2)
C3 0.030(2) 0.035(3) 0.031(3) 0.002(2) 0.005(2) -0.004(2)
C4 0.035(3) 0.042(3) 0.031(3) 0.001(2) 0.007(2) -0.003(2)
C5 0.040(3) 0.041(3) 0.033(3) -0.001(2) 0.011(2) -0.005(2)
C6 0.036(3) 0.050(3) 0.034(3) -0.006(2) 0.017(2) -0.007(2)
C7 0.034(3) 0.068(4) 0.036(3) 0.004(3) 0.004(2) 0.004(3)
C8 0.037(3) 0.035(3) 0.034(3) -0.001(2) 0.012(2) 0.005(2)
C9 0.049(3) 0.044(3) 0.032(3) 0.003(2) 0.013(2) 0.005(3)
C10 0.048(3) 0.059(4) 0.039(3) 0.004(3) 0.010(3) 0.014(3)
C11 0.038(3) 0.063(4) 0.048(3) 0.000(3) 0.011(3) 0.003(3)
C12 0.045(3) 0.050(3) 0.056(4) 0.007(3) 0.030(3) -0.001(3)
C13 0.047(3) 0.043(3) 0.037(3) 0.007(2) 0.019(2) 0.010(2)

loop_
_atom_type_symbol
_atom_type_description
_atom_type_scat_dispersion_real
_atom_type_scat_dispersion_imag
_atom_type_scat_source
C C 0.0033 0.0016 'International Tables Vol C Tables 4.2.6.8 and 6.1.1.4'
H H 0.0000 0.0000 'International Tables Vol C Tables 4.2.6.8 and 6.1.1.4'
N N 0.0061 0.0033 'International Tables Vol C Tables 4.2.6.8 and 6.1.1.4'
O O 0.0106 0.0060 'International Tables Vol C Tables 4.2.6.8 and 6.1.1.4'
Cl Cl 0.1484 0.1585 'International Tables Vol C Tables 4.2.6.8 and 6.1.1.4'

loop_
_geom_angle_atom_site_label_1
_geom_angle_atom_site_label_2
_geom_angle_atom_site_label_3
_geom_angle
C8 O2 C2 118.0(4)
C1 N1 C7 135.9(4)
C1 N1 C3 96.2(4)
C7 N1 C3 126.3(4)
O1 C1 N1 132.2(5)
O1 C1 C2 136.1(5)
N1 C1 C2 91.7(4)
O2 C2 C1 109.6(4)
O2 C2 C3 117.1(4)
C1 C2 C3 85.0(4)
O2 C2 H2 113.9
C1 C2 H2 113.9
C3 C2 H2 113.9
N1 C3 C4 109.7(4)
N1 C3 C2 87.1(3)
C4 C3 C2 122.9(4)
N1 C3 H3 111.5
C4 C3 H3 111.5
C2 C3 H3 111.5
C5 C4 C3 110.4(4)
C5 C4 Cl2 108.9(3)
C3 C4 Cl2 110.0(3)
C5 C4 Cl1 109.6(3)
C3 C4 Cl1 110.5(3)
Cl2 C4 Cl1 107.4(3)
C4 C5 C6 111.9(4)
C4 C5 H5A 109.2
C6 C5 H5A 109.2
C4 C5 H5B 109.2
C6 C5 H5B 109.2
H5A C5 H5B 107.9
C5 C6 C7 111.9(4)
C5 C6 Cl3 109.3(3)
C7 C6 Cl3 109.1(4)
C5 C6 H6 108.8
C7 C6 H6 108.8
Cl3 C6 H6 108.8
N1 C7 C6 107.3(4)
N1 C7 H7A 110.3
C6 C7 H7A 110.3
N1 C7 H7B 110.3
C6 C7 H7B 110.3
H7A C7 H7B 108.5
C13 C8 C9 120.2(5)
C13 C8 O2 115.7(4)
C9 C8 O2 124.1(4)
C8 C9 C10 118.6(5)
C8 C9 H9 120.7
C10 C9 H9 120.7
C11 C10 C9 120.3(5)
C11 C10 H10 119.9
C9 C10 H10 119.9
C12 C11 C10 120.5(5)
C12 C11 H11 119.8
C10 C11 H11 119.8
C11 C12 C13 119.7(5)
C11 C12 H12 120.1
C13 C12 H12 120.1
C12 C13 C8 120.7(5)
C12 C13 H13 119.6
C8 C13 H13 119.6

loop_
_geom_bond_atom_site_label_1
_geom_bond_atom_site_label_2
_geom_bond_distance
Cl1 C4 1.792(5)
Cl2 C4 1.787(5)
Cl3 C6 1.791(5)
O1 C1 1.202(6)
O2 C8 1.382(6)
O2 C2 1.405(6)
N1 C1 1.359(7)
N1 C7 1.442(6)
N1 C3 1.456(6)
C1 C2 1.538(7)
C2 C3 1.564(7)
C2 H2 0.9800
C3 C4 1.521(7)
C3 H3 0.9800
C4 C5 1.513(7)
C5 C6 1.525(7)
C5 H5A 0.9700
C5 H5B 0.9700
C6 C7 1.532(7)
C6 H6 0.9800
C7 H7A 0.9700
C7 H7B 0.9700
C8 C13 1.378(7)
C8 C9 1.378(7)
C9 C10 1.392(7)
C9 H9 0.9300
C10 C11 1.375(8)
C10 H10 0.9300
C11 C12 1.364(8)
C11 H11 0.9300
C12 C13 1.365(7)
C12 H12 0.9300
C13 H13 0.9300

loop_
_geom_torsion_atom_site_label_1
_geom_torsion_atom_site_label_2
_geom_torsion_atom_site_label_3
_geom_torsion_atom_site_label_4
_geom_torsion
C7 N1 C1 O1 -13.4(11)
C3 N1 C1 O1 -178.7(7)
C7 N1 C1 C2 166.6(6)
C3 N1 C1 C2 1.3(4)
C8 O2 C2 C1 173.4(4)
C8 O2 C2 C3 -92.2(5)
O1 C1 C2 O2 -64.2(9)
N1 C1 C2 O2 115.8(4)
O1 C1 C2 C3 178.8(7)
N1 C1 C2 C3 -1.2(4)
C1 N1 C3 C4 122.7(4)
C7 N1 C3 C4 -44.6(7)
C1 N1 C3 C2 -1.3(4)
C7 N1 C3 C2 -168.7(5)
O2 C2 C3 N1 -108.3(4)
C1 C2 C3 N1 1.1(4)
O2 C2 C3 C4 140.0(5)
C1 C2 C3 C4 -110.6(5)
N1 C3 C4 C5 46.3(5)
C2 C3 C4 C5 146.0(4)
N1 C3 C4 Cl2 166.5(3)
C2 C3 C4 Cl2 -93.8(5)
N1 C3 C4 Cl1 -75.1(4)
C2 C3 C4 Cl1 24.6(6)
C3 C4 C5 C6 -57.2(5)
Cl2 C4 C5 C6 -178.1(3)
Cl1 C4 C5 C6 64.8(5)
C4 C5 C6 C7 58.7(6)
C4 C5 C6 Cl3 179.6(3)
C1 N1 C7 C6 -117.4(6)
C3 N1 C7 C6 44.4(7)
C5 C6 C7 N1 -47.3(6)
Cl3 C6 C7 N1 -168.4(4)
C2 O2 C8 C13 -172.9(4)
C2 O2 C8 C9 7.3(7)
C13 C8 C9 C10 -1.6(8)
O2 C8 C9 C10 178.3(5)
C8 C9 C10 C11 0.5(8)
C9 C10 C11 C12 0.6(9)
C10 C11 C12 C13 -0.6(9)
C11 C12 C13 C8 -0.5(8)
C9 C8 C13 C12 1.6(8)
O2 C8 C13 C12 -178.3(5)
